data_7054570
loop_
_publ_author_name
'Jing, Xu'
'Wu, Pengyan'
'Liu, Xin'
'Yang, Linlin'
'He, Cheng'
'Duan, Chunying'

_publ_section_title
;
 Light-driven hydrogen evolution with a nickel thiosemicarbazone redox
 catalyst featuring Ni&#x22EF;H interactions under basic conditions
;
_journal_issue 2
_journal_name_full 'New J. Chem.'
_journal_page_first 1051
_journal_paper_doi 10.1039/C4NJ01540A
_journal_volume 39
_journal_year 2015
_chemical_formula_sum 'C42 H47 B F4 N6 Ni O5 P2 S2'
_chemical_formula_weight 987.44
_chemical_name_systematic
; 
 ? 
;
_space_group_IT_number 2
_symmetry_cell_setting triclinic
_symmetry_space_group_name_Hall '-P 1'
_symmetry_space_group_name_H-M 'P -1'
_atom_sites_solution_hydrogens geom
_atom_sites_solution_primary direct
_atom_sites_solution_secondary difmap
_audit_creation_method SHELXL-97
_cell_angle_alpha 93.409(6)
_cell_angle_beta 91.482(6)
_cell_angle_gamma 111.218(5)
_cell_formula_units_Z 2
_cell_length_a 9.4300(8)
_cell_length_b 12.8553(10)
_cell_length_c 21.7668(18)
_cell_measurement_reflns_used 3451
_cell_measurement_temperature 296(2)
_cell_measurement_theta_max 23.29
_cell_measurement_theta_min 2.32
_cell_volume 2452.3(4)
_computing_cell_refinement 'Bruker SMART'
_computing_data_collection 'Bruker SMART'
_computing_data_reduction 'Bruker SAINT'
_computing_molecular_graphics 'Bruker SHELXTL'
_computing_publication_material 'Bruker SHELXTL'
_computing_structure_refinement 'Bruker SHELXTL'
_computing_structure_solution 'Bruker SHELXTL'
_diffrn_ambient_temperature 296(2)
_diffrn_measured_fraction_theta_full 0.998
_diffrn_measured_fraction_theta_max 0.998
_diffrn_measurement_device_type 'CCD area detector'
_diffrn_measurement_method 'phi and omega scans'
_diffrn_radiation_monochromator graphite
_diffrn_radiation_source 'fine-focus sealed tube'
_diffrn_radiation_type MoK\a
_diffrn_radiation_wavelength 0.71073
_diffrn_reflns_av_R_equivalents 0.0374
_diffrn_reflns_av_sigmaI/netI 0.0576
_diffrn_reflns_limit_h_max 10
_diffrn_reflns_limit_h_min -11
_diffrn_reflns_limit_k_max 15
_diffrn_reflns_limit_k_min -15
_diffrn_reflns_limit_l_max 25
_diffrn_reflns_limit_l_min -25
_diffrn_reflns_number 17600
_diffrn_reflns_theta_full 25.00
_diffrn_reflns_theta_max 25.00
_diffrn_reflns_theta_min 1.88
_exptl_absorpt_coefficient_mu 0.608
_exptl_absorpt_correction_type none
_exptl_crystal_colour red
_exptl_crystal_density_diffrn 1.337
_exptl_crystal_density_method 'not measured'
_exptl_crystal_description block
_exptl_crystal_F_000 1024
_exptl_crystal_size_max 0.28
_exptl_crystal_size_mid 0.25
_exptl_crystal_size_min 0.22
_refine_diff_density_max 0.951
_refine_diff_density_min -0.621
_refine_diff_density_rms 0.098
_refine_ls_extinction_method none
_refine_ls_goodness_of_fit_ref 1.063
_refine_ls_hydrogen_treatment constr
_refine_ls_matrix_type full
_refine_ls_number_parameters 565
_refine_ls_number_reflns 8612
_refine_ls_number_restraints 4
_refine_ls_restrained_S_all 1.067
_refine_ls_R_factor_all 0.0932
_refine_ls_R_factor_gt 0.0675
_refine_ls_shift/su_max 0.001
_refine_ls_shift/su_mean 0.000
_refine_ls_structure_factor_coef Fsqd
_refine_ls_weighting_details 'calc w=1/[\s^2^(Fo^2^)+(0.1398P)^2^+0.0000P] where P=(Fo^2^+2Fc^2^)/3'
_refine_ls_weighting_scheme calc
_refine_ls_wR_factor_gt 0.1964
_refine_ls_wR_factor_ref 0.2148
_reflns_number_gt 6196
_reflns_number_total 8612
_reflns_threshold_expression >2sigma(I)
_cod_data_source_file c4nj01540a2.cif
_cod_data_source_block sad
_cod_depositor_comments
;
The following automatic conversions were performed:

'_symmetry_cell_setting' value 'Triclinic' changed to 'triclinic'
according to
/usr/data/users/saulius/crontab/automatic-downloads/rss-feeds/RSC/lib/dictionaries/cif_core.dic
dictionary named 'cif_core.dic' version 2.4.2 from 2011-04-26.

Automatic conversion script
Id: cif_fix_values 2935 2014-11-11 08:27:57Z andrius 

 Adding full bibliography for 7054569--7054570.cif.
;
_cod_original_cell_volume 2452.3(3)
_cod_original_sg_symbol_H-M 'P-1   '
_cod_database_code 7054570

loop_
_symmetry_equiv_pos_as_xyz
'x, y, z'
'-x, -y, -z'

loop_
_atom_site_label
_atom_site_type_symbol
_atom_site_fract_x
_atom_site_fract_y
_atom_site_fract_z
_atom_site_U_iso_or_equiv
_atom_site_adp_type
_atom_site_occupancy
_atom_site_symmetry_multiplicity
_atom_site_calc_flag
_atom_site_refinement_flags
_atom_site_disorder_assembly
_atom_site_disorder_group
Ni1 Ni 1.32205(5) 1.31928(3) 0.464606(19) 0.03115(12) Uani 1 1 d . . .
S1 S 1.34727(11) 1.17322(7) 0.41606(4) 0.0418(2) Uani 1 1 d . . .
S2 S 1.45948(10) 1.29379(7) 0.53866(4) 0.0391(2) Uani 1 1 d . . .
P1 P 1.48701(11) 0.88156(8) 0.13419(4) 0.0393(2) Uani 1 1 d . . .
P2 P 1.13702(10) 1.30607(7) 0.39918(4) 0.0333(2) Uani 1 1 d . . .
O1 O 1.4924(4) 0.8351(3) 0.19278(15) 0.0741(10) Uani 1 1 d . . .
N1 N 1.5447(3) 1.3229(3) 0.34854(14) 0.0424(8) Uani 1 1 d . . .
H1A H 1.6011 1.3395 0.3175 0.051 Uiso 1 1 calc R . .
H1B H 1.5464 1.3745 0.3759 0.051 Uiso 1 1 calc R . .
N2 N 1.4540(3) 1.1397(3) 0.31195(13) 0.0431(8) Uani 1 1 d . . .
H2B H 1.3904 1.0724 0.3134 0.052 Uiso 1 1 calc R . .
N3 N 1.5559(3) 1.1674(3) 0.26549(14) 0.0425(8) Uani 1 1 d . . .
N4 N 1.5050(4) 1.4116(3) 0.64640(15) 0.0549(10) Uani 1 1 d . . .
H4B H 1.4984 1.4632 0.6719 0.066 Uiso 1 1 calc R . .
H4C H 1.5508 1.3685 0.6578 0.066 Uiso 1 1 calc R . .
N5 N 1.3754(3) 1.4659(2) 0.57353(13) 0.0379(7) Uani 1 1 d . . .
N6 N 1.3049(3) 1.4404(2) 0.51359(12) 0.0294(6) Uani 1 1 d . . .
C1 C 1.4566(4) 1.2195(3) 0.35420(16) 0.0367(8) Uani 1 1 d . . .
C2 C 1.5440(4) 1.0869(3) 0.22590(17) 0.0421(9) Uani 1 1 d . . .
H2A H 1.4706 1.0163 0.2294 0.050 Uiso 1 1 calc R . .
C3 C 1.6478(4) 1.1068(3) 0.17449(17) 0.0407(9) Uani 1 1 d . . .
C4 C 1.7619(5) 1.2101(3) 0.17110(19) 0.0519(11) Uani 1 1 d . . .
H4A H 1.7728 1.2669 0.2014 0.062 Uiso 1 1 calc R . .
C5 C 1.8603(5) 1.2306(4) 0.1234(2) 0.0576(12) Uani 1 1 d . . .
H5A H 1.9364 1.3006 0.1216 0.069 Uiso 1 1 calc R . .
C6 C 1.8444(4) 1.1459(4) 0.07840(19) 0.0504(11) Uani 1 1 d . . .
H6A H 1.9095 1.1591 0.0460 0.061 Uiso 1 1 calc R . .
C7 C 1.7324(4) 1.0420(3) 0.08160(16) 0.0410(9) Uani 1 1 d . . .
H7A H 1.7234 0.9857 0.0512 0.049 Uiso 1 1 calc R . .
C8 C 1.6315(4) 1.0190(3) 0.12957(16) 0.0375(9) Uani 1 1 d . . .
C9 C 1.5149(4) 0.7946(3) 0.07081(17) 0.0398(9) Uani 1 1 d . . .
C10 C 1.5991(5) 0.7291(3) 0.0829(2) 0.0527(11) Uani 1 1 d . . .
H10A H 1.6397 0.7315 0.1226 0.063 Uiso 1 1 calc R . .
C11 C 1.6230(6) 0.6618(4) 0.0378(2) 0.0719(14) Uani 1 1 d . . .
H11A H 1.6808 0.6189 0.0468 0.086 Uiso 1 1 calc R . .
C12 C 1.5622(6) 0.6553(4) -0.0225(2) 0.0721(15) Uani 1 1 d . . .
H12A H 1.5793 0.6088 -0.0535 0.087 Uiso 1 1 calc R . .
C13 C 1.4755(6) 0.7202(4) -0.0347(2) 0.0669(14) Uani 1 1 d . . .
H13A H 1.4330 0.7173 -0.0741 0.080 Uiso 1 1 calc R . .
C14 C 1.4536(5) 0.7885(3) 0.01197(18) 0.0521(11) Uani 1 1 d . . .
H14A H 1.3958 0.8318 0.0037 0.063 Uiso 1 1 calc R . .
C15 C 1.3089(4) 0.8977(3) 0.11623(17) 0.0415(9) Uani 1 1 d . . .
C16 C 1.2954(4) 0.9853(3) 0.08595(17) 0.0454(10) Uani 1 1 d . . .
H16A H 1.3826 1.0412 0.0741 0.054 Uiso 1 1 calc R . .
C17 C 1.1540(5) 0.9909(4) 0.07304(19) 0.0551(11) Uani 1 1 d . . .
H17A H 1.1465 1.0502 0.0524 0.066 Uiso 1 1 calc R . .
C18 C 1.0254(5) 0.9092(4) 0.0907(2) 0.0691(14) Uani 1 1 d . . .
H18A H 0.9301 0.9114 0.0806 0.083 Uiso 1 1 calc R . .
C19 C 1.0362(6) 0.8242(5) 0.1233(3) 0.096(2) Uani 1 1 d . . .
H19A H 0.9488 0.7721 0.1377 0.115 Uiso 1 1 calc R . .
C20 C 1.1760(5) 0.8153(4) 0.1351(3) 0.0769(16) Uani 1 1 d . . .
H20A H 1.1821 0.7552 0.1553 0.092 Uiso 1 1 calc R . .
C21 C 1.4437(4) 1.3985(3) 0.58863(16) 0.0391(9) Uani 1 1 d . . .
C22 C 1.2406(4) 1.5104(3) 0.50063(16) 0.0330(8) Uani 1 1 d . . .
H22A H 1.2548 1.5675 0.5312 0.040 Uiso 1 1 calc R . .
C23 C 1.1500(4) 1.5152(3) 0.44652(16) 0.0343(8) Uani 1 1 d . . .
C24 C 1.1149(4) 1.6108(3) 0.44491(18) 0.0409(9) Uani 1 1 d . . .
H24A H 1.1525 1.6663 0.4769 0.049 Uiso 1 1 calc R . .
C25 C 1.0280(4) 1.6265(3) 0.39847(19) 0.0505(10) Uani 1 1 d . . .
H25A H 1.0092 1.6927 0.3985 0.061 Uiso 1 1 calc R . .
C26 C 0.9676(5) 1.5447(3) 0.3513(2) 0.0532(11) Uani 1 1 d . . .
H26A H 0.9041 1.5532 0.3202 0.064 Uiso 1 1 calc R . .
C27 C 1.0038(4) 1.4485(3) 0.35129(18) 0.0446(10) Uani 1 1 d . . .
H27A H 0.9669 1.3939 0.3188 0.054 Uiso 1 1 calc R . .
C28 C 1.0933(4) 1.4324(3) 0.39850(16) 0.0351(8) Uani 1 1 d . . .
C29 C 1.1458(4) 1.2635(3) 0.31872(17) 0.0421(9) Uani 1 1 d . . .
C30 C 1.0838(5) 1.1514(4) 0.2968(2) 0.0596(12) Uani 1 1 d . . .
H30A H 1.0269 1.0982 0.3225 0.071 Uiso 1 1 calc R . .
C31 C 1.1051(6) 1.1186(4) 0.2386(2) 0.0788(16) Uani 1 1 d . . .
H31A H 1.0629 1.0435 0.2247 0.095 Uiso 1 1 calc R . .
C32 C 1.1884(6) 1.1958(5) 0.2003(2) 0.0749(15) Uani 1 1 d . . .
H32A H 1.2018 1.1733 0.1602 0.090 Uiso 1 1 calc R . .
C33 C 1.2520(6) 1.3055(5) 0.2208(2) 0.0675(14) Uani 1 1 d . . .
H33A H 1.3101 1.3578 0.1949 0.081 Uiso 1 1 calc R . .
C34 C 1.2305(5) 1.3392(4) 0.27966(18) 0.0520(11) Uani 1 1 d . . .
H34A H 1.2740 1.4145 0.2933 0.062 Uiso 1 1 calc R . .
C35 C 0.9678(4) 1.2015(3) 0.42750(17) 0.0369(9) Uani 1 1 d . . .
C36 C 0.8259(5) 1.1712(4) 0.3970(2) 0.0617(13) Uani 1 1 d . . .
H36A H 0.8145 1.2041 0.3613 0.074 Uiso 1 1 calc R . .
C37 C 0.7001(5) 1.0903(4) 0.4209(3) 0.0719(15) Uani 1 1 d . . .
H37A H 0.6054 1.0676 0.4000 0.086 Uiso 1 1 calc R . .
C38 C 0.7149(5) 1.0444(4) 0.4744(2) 0.0642(13) Uani 1 1 d . . .
H38A H 0.6299 0.9921 0.4903 0.077 Uiso 1 1 calc R . .
C39 C 0.8524(5) 1.0744(4) 0.5047(2) 0.0561(12) Uani 1 1 d . . .
H39A H 0.8617 1.0425 0.5411 0.067 Uiso 1 1 calc R . .
C40 C 0.9807(4) 1.1533(3) 0.48145(17) 0.0418(9) Uani 1 1 d . . .
H40A H 1.0752 1.1735 0.5023 0.050 Uiso 1 1 calc R . .
B1 B 1.3073(8) 1.4791(5) 0.7959(2) 0.0674(17) Uani 1 1 d . . .
F1 F 1.2108(6) 1.3751(3) 0.7905(2) 0.1511(19) Uani 1 1 d . A .
F2 F 1.3612(6) 1.5205(4) 0.7447(2) 0.0716(15) Uiso 0.544(4) 1 d P A 1
F3 F 1.4207(9) 1.4994(7) 0.8412(4) 0.125(3) Uiso 0.544(4) 1 d P A 1
F4 F 1.1924(11) 1.5260(8) 0.8097(4) 0.150(3) Uiso 0.544(4) 1 d P A 1
F2' F 1.3541(11) 1.5298(8) 0.8500(4) 0.111(3) Uiso 0.456(4) 1 d P A 2
F3' F 1.2913(9) 1.5535(6) 0.7570(3) 0.093(2) Uiso 0.456(4) 1 d P A 2
F4' F 1.4365(15) 1.4527(12) 0.7729(6) 0.180(5) Uiso 0.456(4) 1 d P A 2
C41 C 2.1498(8) 2.1473(6) 0.6622(3) 0.0733(19) Uiso 0.75 1 d PD B 1
H41B H 2.1880 2.2134 0.6400 0.110 Uiso 0.75 1 calc PR B 1
H41C H 2.0715 2.1524 0.6882 0.110 Uiso 0.75 1 calc PR B 1
H41A H 2.1084 2.0827 0.6336 0.110 Uiso 0.75 1 calc PR B 1
O41 O 2.2718(9) 2.1375(7) 0.6995(4) 0.165(3) Uiso 0.75 1 d PD B 1
H41D H 2.3371 2.1306 0.6771 0.247 Uiso 0.75 1 calc PR B 1
C43 C 2.0480(12) 2.1759(9) 0.7121(4) 0.076(3) Uiso 0.50 1 d PD C 2
H43B H 2.0756 2.2555 0.7119 0.113 Uiso 0.50 1 calc PR C 2
H43C H 2.1277 2.1599 0.7331 0.113 Uiso 0.50 1 calc PR C 2
H43D H 1.9551 2.1448 0.7329 0.113 Uiso 0.50 1 calc PR C 2
O43 O 2.0265(17) 2.1272(12) 0.6495(6) 0.184(5) Uiso 0.50 1 d PD C 2
H43A H 1.9890 2.1616 0.6278 0.275 Uiso 0.50 1 calc PR C 2
C42 C 1.062(3) 0.511(5) 0.0355(18) 0.29(3) Uiso 0.25 1 d PD . 1
H42G H 0.9696 0.4542 0.0464 0.440 Uiso 0.25 1 d PR . 1
H42H H 1.0895 0.4899 -0.0044 0.440 Uiso 0.25 1 d PR . 1
H42B H 1.0484 0.5809 0.0344 0.440 Uiso 0.25 1 d PR . 1
O42 O 1.190(3) 0.520(2) 0.0835(12) 0.173(10) Uiso 0.25 1 d PD D 1
H42A H 1.2725 0.5575 0.0708 0.260 Uiso 0.25 1 calc PR D 1
O42' O 1.1115(10) 0.5680(8) 0.2013(4) 0.112(3) Uiso 0.50 1 d PD E 2
H42F H 1.0263 0.5205 0.2038 0.134 Uiso 0.50 1 calc PR E 2
C42' C 1.1926(18) 0.5313(14) 0.1486(7) 0.142(6) Uiso 0.50 1 d PD E 2
H42C H 1.1683 0.4520 0.1478 0.213 Uiso 0.50 1 calc PR E 2
H42D H 1.3007 0.5693 0.1550 0.213 Uiso 0.50 1 calc PR E 2
H42E H 1.1593 0.5497 0.1100 0.213 Uiso 0.50 1 calc PR E 2
O2W O 1.2751(5) 0.9154(3) 0.3182(2) 0.141(2) Uani 1 1 d . . .
H4W H 1.3197 0.8722 0.3052 0.170 Uiso 1 1 d R . .
H3W H 1.2945 0.9353 0.3564 0.170 Uiso 1 1 d R . .
O1W O 1.3392(4) 0.7187(3) 0.28631(18) 0.0967(13) Uani 1 1 d . . .
H1W H 1.2501 0.6701 0.2790 0.116 Uiso 1 1 d R . .
H2W H 1.3685 0.7344 0.2503 0.116 Uiso 1 1 d R . .

loop_
_atom_site_aniso_label
_atom_site_aniso_U_11
_atom_site_aniso_U_22
_atom_site_aniso_U_33
_atom_site_aniso_U_23
_atom_site_aniso_U_13
_atom_site_aniso_U_12
Ni1 0.0321(2) 0.0312(2) 0.0312(2) 0.00147(18) 0.00335(18) 0.01284(17)
S1 0.0552(5) 0.0353(4) 0.0404(5) 0.0048(4) 0.0142(4) 0.0220(4)
S2 0.0383(4) 0.0354(4) 0.0441(5) 0.0055(4) -0.0028(4) 0.0138(4)
P1 0.0422(5) 0.0378(5) 0.0411(5) 0.0040(4) 0.0033(4) 0.0180(4)
P2 0.0357(4) 0.0322(4) 0.0315(5) 0.0011(4) 0.0011(4) 0.0120(4)
O1 0.084(2) 0.075(2) 0.067(2) 0.0176(17) 0.0066(17) 0.0306(18)
N1 0.0443(16) 0.0406(16) 0.0412(17) -0.0031(14) 0.0076(14) 0.0146(14)
N2 0.0519(17) 0.0360(15) 0.0383(16) -0.0020(13) 0.0131(14) 0.0122(14)
N3 0.0432(16) 0.0432(16) 0.0403(17) 0.0022(14) 0.0106(14) 0.0143(14)
N4 0.060(2) 0.0493(19) 0.0480(19) -0.0005(16) -0.0243(16) 0.0138(16)
N5 0.0399(15) 0.0349(15) 0.0334(15) -0.0025(13) -0.0052(13) 0.0085(13)
N6 0.0302(13) 0.0300(13) 0.0263(14) 0.0017(11) 0.0034(11) 0.0088(11)
C1 0.0408(17) 0.0350(17) 0.0394(19) -0.0009(15) -0.0003(15) 0.0208(14)
C2 0.047(2) 0.0365(18) 0.041(2) -0.0043(16) 0.0069(17) 0.0144(16)
C3 0.0446(19) 0.0400(18) 0.040(2) -0.0014(16) 0.0059(16) 0.0186(16)
C4 0.054(2) 0.043(2) 0.052(2) -0.0070(19) 0.0058(19) 0.0112(19)
C5 0.052(2) 0.045(2) 0.068(3) 0.006(2) 0.017(2) 0.0074(19)
C6 0.044(2) 0.059(2) 0.046(2) 0.0076(19) 0.0175(18) 0.0147(18)
C7 0.0434(19) 0.050(2) 0.0345(19) -0.0022(16) 0.0059(16) 0.0227(16)
C8 0.0360(17) 0.0429(18) 0.0372(19) 0.0038(15) 0.0007(15) 0.0185(15)
C9 0.0454(19) 0.0305(17) 0.042(2) -0.0020(15) 0.0002(16) 0.0135(15)
C10 0.061(2) 0.051(2) 0.057(3) -0.0072(19) -0.007(2) 0.0353(18)
C11 0.091(3) 0.063(3) 0.075(3) -0.010(2) -0.007(3) 0.049(2)
C12 0.089(3) 0.052(2) 0.075(3) -0.015(2) 0.008(3) 0.029(2)
C13 0.095(3) 0.062(3) 0.048(3) -0.002(2) 0.000(2) 0.034(3)
C14 0.069(2) 0.046(2) 0.046(2) 0.0011(18) -0.001(2) 0.0265(19)
C15 0.0413(19) 0.0410(19) 0.042(2) 0.0012(16) 0.0036(16) 0.0145(16)
C16 0.054(2) 0.046(2) 0.043(2) 0.0050(17) 0.0059(17) 0.0258(17)
C17 0.065(2) 0.068(2) 0.046(2) -0.005(2) -0.005(2) 0.042(2)
C18 0.055(2) 0.089(3) 0.075(3) -0.007(3) -0.001(2) 0.042(2)
C19 0.046(3) 0.097(4) 0.146(5) 0.043(4) 0.016(3) 0.022(3)
C20 0.053(3) 0.070(3) 0.109(4) 0.032(3) 0.011(3) 0.020(2)
C21 0.0388(19) 0.0356(18) 0.0381(19) 0.0045(15) -0.0012(16) 0.0079(15)
C22 0.0341(17) 0.0280(16) 0.0339(18) -0.0003(14) 0.0047(14) 0.0078(14)
C23 0.0322(16) 0.0346(17) 0.0365(18) 0.0041(15) 0.0107(14) 0.0116(14)
C24 0.0432(19) 0.0358(18) 0.046(2) 0.0001(16) 0.0037(17) 0.0177(16)
C25 0.054(2) 0.050(2) 0.058(2) 0.0091(19) 0.0078(19) 0.0301(18)
C26 0.054(2) 0.058(2) 0.055(2) 0.014(2) -0.0062(19) 0.0283(19)
C27 0.051(2) 0.0422(19) 0.040(2) 0.0025(17) -0.0045(17) 0.0160(17)
C28 0.0347(17) 0.0346(17) 0.0361(18) 0.0071(15) 0.0031(15) 0.0118(14)
C29 0.0443(19) 0.046(2) 0.0345(19) -0.0050(16) -0.0052(16) 0.0171(17)
C30 0.080(3) 0.046(2) 0.048(2) -0.0050(19) 0.002(2) 0.020(2)
C31 0.106(4) 0.067(3) 0.057(3) -0.030(2) -0.006(3) 0.029(3)
C32 0.086(3) 0.104(4) 0.040(2) -0.022(3) -0.005(2) 0.044(3)
C33 0.067(3) 0.084(3) 0.047(3) 0.003(2) 0.009(2) 0.023(3)
C34 0.048(2) 0.059(2) 0.038(2) -0.0057(19) 0.0028(18) 0.008(2)
C35 0.0351(17) 0.0330(17) 0.044(2) 0.0017(15) 0.0040(15) 0.0136(14)
C36 0.041(2) 0.060(2) 0.082(3) 0.031(2) -0.005(2) 0.0122(19)
C37 0.032(2) 0.075(3) 0.107(4) 0.023(3) -0.004(2) 0.015(2)
C38 0.038(2) 0.058(2) 0.097(3) 0.036(2) 0.019(2) 0.0135(19)
C39 0.045(2) 0.056(2) 0.068(3) 0.022(2) 0.013(2) 0.0168(19)
C40 0.0332(18) 0.0412(19) 0.049(2) 0.0064(17) 0.0007(16) 0.0101(16)
B1 0.097(4) 0.066(3) 0.033(2) 0.009(2) -0.003(3) 0.022(3)
F1 0.165(4) 0.077(2) 0.169(4) 0.040(3) 0.011(3) -0.012(3)
O2W 0.145(3) 0.055(2) 0.196(4) -0.023(3) 0.107(3) 0.002(2)
O1W 0.096(3) 0.107(3) 0.093(3) 0.040(2) 0.005(2) 0.038(2)

loop_
_atom_type_symbol
_atom_type_description
_atom_type_scat_dispersion_real
_atom_type_scat_dispersion_imag
_atom_type_scat_source
C C 0.0033 0.0016 'International Tables Vol C Tables 4.2.6.8 and 6.1.1.4'
H H 0.0000 0.0000 'International Tables Vol C Tables 4.2.6.8 and 6.1.1.4'
N N 0.0061 0.0033 'International Tables Vol C Tables 4.2.6.8 and 6.1.1.4'
O O 0.0106 0.0060 'International Tables Vol C Tables 4.2.6.8 and 6.1.1.4'
F F 0.0171 0.0103 'International Tables Vol C Tables 4.2.6.8 and 6.1.1.4'
P P 0.1023 0.0942 'International Tables Vol C Tables 4.2.6.8 and 6.1.1.4'
S S 0.1246 0.1234 'International Tables Vol C Tables 4.2.6.8 and 6.1.1.4'
B B 0.0013 0.0007 'International Tables Vol C Tables 4.2.6.8 and 6.1.1.4'
Ni Ni 0.3393 1.1124 'International Tables Vol C Tables 4.2.6.8 and 6.1.1.4'

loop_
_geom_angle_atom_site_label_1
_geom_angle_atom_site_label_2
_geom_angle_atom_site_label_3
_geom_angle
_geom_angle_site_symmetry_1
_geom_angle_site_symmetry_3
N6 Ni1 S2 88.71(9) . .
N6 Ni1 P2 94.77(9) . .
S2 Ni1 P2 164.58(4) . .
N6 Ni1 S1 174.54(9) . .
S2 Ni1 S1 86.19(4) . .
P2 Ni1 S1 89.65(4) . .
C1 S1 Ni1 107.38(12) . .
C21 S2 Ni1 95.10(13) . .
O1 P1 C15 113.7(2) . .
O1 P1 C9 111.80(19) . .
C15 P1 C9 106.03(18) . .
O1 P1 C8 113.26(18) . .
C15 P1 C8 105.30(17) . .
C9 P1 C8 106.09(17) . .
C28 P2 C29 105.43(17) . .
C28 P2 C35 104.90(16) . .
C29 P2 C35 106.56(17) . .
C28 P2 Ni1 113.69(11) . .
C29 P2 Ni1 119.79(13) . .
C35 P2 Ni1 105.33(12) . .
C1 N1 H1A 120.0 . .
C1 N1 H1B 120.0 . .
H1A N1 H1B 120.0 . .
C1 N2 N3 118.7(3) . .
C1 N2 H2B 120.7 . .
N3 N2 H2B 120.7 . .
C2 N3 N2 114.9(3) . .
C21 N4 H4B 120.0 . .
C21 N4 H4C 120.0 . .
H4B N4 H4C 120.0 . .
C21 N5 N6 113.6(3) . .
C22 N6 N5 111.2(3) . .
C22 N6 Ni1 130.1(2) . .
N5 N6 Ni1 118.7(2) . .
N1 C1 N2 120.0(3) . .
N1 C1 S1 124.9(3) . .
N2 C1 S1 115.0(3) . .
N3 C2 C3 119.5(3) . .
N3 C2 H2A 120.2 . .
C3 C2 H2A 120.2 . .
C4 C3 C8 120.2(3) . .
C4 C3 C2 120.2(3) . .
C8 C3 C2 119.6(3) . .
C3 C4 C5 121.2(4) . .
C3 C4 H4A 119.4 . .
C5 C4 H4A 119.4 . .
C4 C5 C6 119.3(4) . .
C4 C5 H5A 120.3 . .
C6 C5 H5A 120.3 . .
C7 C6 C5 120.1(4) . .
C7 C6 H6A 120.0 . .
C5 C6 H6A 120.0 . .
C6 C7 C8 121.7(3) . .
C6 C7 H7A 119.2 . .
C8 C7 H7A 119.2 . .
C7 C8 C3 117.5(3) . .
C7 C8 P1 121.4(3) . .
C3 C8 P1 121.2(3) . .
C14 C9 C10 118.8(4) . .
C14 C9 P1 123.4(3) . .
C10 C9 P1 117.8(3) . .
C11 C10 C9 120.7(4) . .
C11 C10 H10A 119.6 . .
C9 C10 H10A 119.6 . .
C10 C11 C12 121.1(5) . .
C10 C11 H11A 119.4 . .
C12 C11 H11A 119.4 . .
C13 C12 C11 118.3(5) . .
C13 C12 H12A 120.8 . .
C11 C12 H12A 120.8 . .
C14 C13 C12 119.4(4) . .
C14 C13 H13A 120.3 . .
C12 C13 H13A 120.3 . .
C13 C14 C9 121.6(4) . .
C13 C14 H14A 119.2 . .
C9 C14 H14A 119.2 . .
C16 C15 C20 118.6(4) . .
C16 C15 P1 124.3(3) . .
C20 C15 P1 117.0(3) . .
C15 C16 C17 120.9(4) . .
C15 C16 H16A 119.6 . .
C17 C16 H16A 119.6 . .
C18 C17 C16 119.9(4) . .
C18 C17 H17A 120.1 . .
C16 C17 H17A 120.1 . .
C17 C18 C19 120.3(5) . .
C17 C18 H18A 119.8 . .
C19 C18 H18A 119.8 . .
C18 C19 C20 120.6(5) . .
C18 C19 H19A 119.7 . .
C20 C19 H19A 119.7 . .
C19 C20 C15 119.6(5) . .
C19 C20 H20A 120.2 . .
C15 C20 H20A 120.2 . .
N5 C21 N4 117.7(4) . .
N5 C21 S2 123.7(3) . .
N4 C21 S2 118.5(3) . .
N6 C22 C23 131.1(3) . .
N6 C22 H22A 114.4 . .
C23 C22 H22A 114.4 . .
C24 C23 C28 118.5(3) . .
C24 C23 C22 115.4(3) . .
C28 C23 C22 126.1(3) . .
C25 C24 C23 122.5(4) . .
C25 C24 H24A 118.7 . .
C23 C24 H24A 118.7 . .
C24 C25 C26 120.0(4) . .
C24 C25 H25A 120.0 . .
C26 C25 H25A 120.0 . .
C25 C26 C27 118.5(4) . .
C25 C26 H26A 120.7 . .
C27 C26 H26A 120.7 . .
C28 C27 C26 121.6(4) . .
C28 C27 H27A 119.2 . .
C26 C27 H27A 119.2 . .
C27 C28 C23 118.8(3) . .
C27 C28 P2 121.5(3) . .
C23 C28 P2 119.6(3) . .
C34 C29 C30 117.7(4) . .
C34 C29 P2 120.5(3) . .
C30 C29 P2 121.3(3) . .
C31 C30 C29 121.1(4) . .
C31 C30 H30A 119.5 . .
C29 C30 H30A 119.5 . .
C30 C31 C32 120.1(5) . .
C30 C31 H31A 119.9 . .
C32 C31 H31A 119.9 . .
C33 C32 C31 120.1(4) . .
C33 C32 H32A 120.0 . .
C31 C32 H32A 120.0 . .
C32 C33 C34 120.1(5) . .
C32 C33 H33A 120.0 . .
C34 C33 H33A 120.0 . .
C29 C34 C33 120.9(4) . .
C29 C34 H34A 119.5 . .
C33 C34 H34A 119.5 . .
C40 C35 C36 119.3(3) . .
C40 C35 P2 119.1(3) . .
C36 C35 P2 121.7(3) . .
C35 C36 C37 119.1(4) . .
C35 C36 H36A 120.4 . .
C37 C36 H36A 120.4 . .
C38 C37 C36 120.8(4) . .
C38 C37 H37A 119.6 . .
C36 C37 H37A 119.6 . .
C39 C38 C37 120.4(4) . .
C39 C38 H38A 119.8 . .
C37 C38 H38A 119.8 . .
C38 C39 C40 120.2(4) . .
C38 C39 H39A 119.9 . .
C40 C39 H39A 119.9 . .
C35 C40 C39 120.2(4) . .
C35 C40 H40A 119.9 . .
C39 C40 H40A 119.9 . .
F2' B1 F2 124.1(7) . .
F2' B1 F1 120.2(6) . .
F2 B1 F1 115.4(5) . .
F2' B1 F3' 109.1(7) . .
F2 B1 F3' 41.4(4) . .
F1 B1 F3' 119.6(6) . .
F2' B1 F3 37.8(5) . .
F2 B1 F3 111.9(6) . .
F1 B1 F3 113.7(6) . .
F3' B1 F3 126.7(7) . .
F2' B1 F4 77.6(7) . .
F2 B1 F4 104.6(6) . .
F1 B1 F4 94.5(6) . .
F3' B1 F4 63.3(6) . .
F3 B1 F4 115.4(6) . .
F2' B1 F4' 105.0(8) . .
F2 B1 F4' 63.3(6) . .
F1 B1 F4' 95.0(7) . .
F3' B1 F4' 104.2(7) . .
F3 B1 F4' 68.4(7) . .
F4 B1 F4' 167.0(8) . .
C41 O41 H41D 109.5 . .
O43 C43 H43B 109.5 . .
O43 C43 H43C 109.5 . .
H43B C43 H43C 109.5 . .
O43 C43 H43D 109.5 . .
H43B C43 H43D 109.5 . .
H43C C43 H43D 109.5 . .
C43 O43 H43A 109.5 . .
O42 C42 C42 166(5) . 2_765
O42 C42 H42G 108.9 . .
C42 C42 H42G 77.8 2_765 .
O42 C42 H42H 109.1 . .
C42 C42 H42H 57.2 2_765 .
H42G C42 H42H 109.5 . .
O42 C42 H42B 110.5 . .
C42 C42 H42B 77.3 2_765 .
H42G C42 H42B 109.5 . .
H42H C42 H42B 109.5 . .
C42 O42 H42A 109.5 . .
C42' O42' H42F 109.5 . .
O42' C42' H42C 109.5 . .
O42' C42' H42D 109.5 . .
H42C C42' H42D 109.5 . .
O42' C42' H42E 109.5 . .
H42C C42' H42E 109.5 . .
H42D C42' H42E 109.5 . .
H4W O2W H3W 112.7 . .
H1W O1W H2W 102.3 . .

loop_
_geom_bond_atom_site_label_1
_geom_bond_atom_site_label_2
_geom_bond_distance
_geom_bond_site_symmetry_2
Ni1 N6 1.893(3) .
Ni1 S2 2.1558(10) .
Ni1 P2 2.1748(10) .
Ni1 S1 2.1906(10) .
S1 C1 1.718(4) .
S2 C21 1.731(4) .
P1 O1 1.448(3) .
P1 C15 1.801(4) .
P1 C9 1.808(4) .
P1 C8 1.809(4) .
P2 C28 1.815(4) .
P2 C29 1.816(4) .
P2 C35 1.825(3) .
N1 C1 1.303(4) .
N1 H1A 0.8600 .
N1 H1B 0.8600 .
N2 C1 1.329(4) .
N2 N3 1.384(4) .
N2 H2B 0.8600 .
N3 C2 1.277(5) .
N4 C21 1.346(5) .
N4 H4B 0.8600 .
N4 H4C 0.8600 .
N5 C21 1.304(5) .
N5 N6 1.414(4) .
N6 C22 1.293(5) .
C2 C3 1.478(5) .
C2 H2A 0.9300 .
C3 C4 1.382(5) .
C3 C8 1.410(5) .
C4 C5 1.384(6) .
C4 H4A 0.9300 .
C5 C6 1.384(6) .
C5 H5A 0.9300 .
C6 C7 1.378(5) .
C6 H6A 0.9300 .
C7 C8 1.403(5) .
C7 H7A 0.9300 .
C9 C14 1.378(5) .
C9 C10 1.381(6) .
C10 C11 1.346(6) .
C10 H10A 0.9300 .
C11 C12 1.405(7) .
C11 H11A 0.9300 .
C12 C13 1.395(8) .
C12 H12A 0.9300 .
C13 C14 1.372(6) .
C13 H13A 0.9300 .
C14 H14A 0.9300 .
C15 C16 1.380(5) .
C15 C20 1.406(6) .
C16 C17 1.384(6) .
C16 H16A 0.9300 .
C17 C18 1.369(6) .
C17 H17A 0.9300 .
C18 C19 1.370(8) .
C18 H18A 0.9300 .
C19 C20 1.382(7) .
C19 H19A 0.9300 .
C20 H20A 0.9300 .
C22 C23 1.455(5) .
C22 H22A 0.9300 .
C23 C24 1.385(5) .
C23 C28 1.392(5) .
C24 C25 1.355(6) .
C24 H24A 0.9300 .
C25 C26 1.375(6) .
C25 H25A 0.9300 .
C26 C27 1.397(6) .
C26 H26A 0.9300 .
C27 C28 1.385(5) .
C27 H27A 0.9300 .
C29 C34 1.371(5) .
C29 C30 1.393(6) .
C30 C31 1.353(6) .
C30 H30A 0.9300 .
C31 C32 1.365(7) .
C31 H31A 0.9300 .
C32 C33 1.359(7) .
C32 H32A 0.9300 .
C33 C34 1.372(6) .
C33 H33A 0.9300 .
C34 H34A 0.9300 .
C35 C40 1.383(5) .
C35 C36 1.388(5) .
C36 C37 1.400(6) .
C36 H36A 0.9300 .
C37 C38 1.364(7) .
C37 H37A 0.9300 .
C38 C39 1.352(6) .
C38 H38A 0.9300 .
C39 C40 1.398(5) .
C39 H39A 0.9300 .
C40 H40A 0.9300 .
B1 F2' 1.296(10) .
B1 F2 1.298(7) .
B1 F1 1.313(7) .
B1 F3' 1.360(10) .
B1 F3 1.378(10) .
B1 F4 1.447(12) .
B1 F4' 1.470(15) .
C41 O41 1.437(9) .
C41 H41B 0.9600 .
C41 H41C 0.9600 .
C41 H41A 0.9600 .
O41 H41D 0.8200 .
C43 O43 1.443(12) .
C43 H43B 0.9600 .
C43 H43C 0.9600 .
C43 H43D 0.9600 .
O43 H43A 0.8200 .
C42 O42 1.538(19) .
C42 C42 1.86(6) 2_765
C42 H42G 0.9600 .
C42 H42H 0.9601 .
C42 H42B 0.9599 .
O42 H42A 0.8200 .
O42' C42' 1.539(14) .
O42' H42F 0.8200 .
C42' H42C 0.9600 .
C42' H42D 0.9600 .
C42' H42E 0.9600 .
O2W H4W 0.8501 .
O2W H3W 0.8499 .
O1W H1W 0.8500 .
O1W H2W 0.8501 .
